data_4311976
loop_
_publ_author_name
'Christian Tessier'
'Fernande D. Rochon'
'Andr\'e L. Beauchamp'

_publ_contact_author
;
    Dr. Andr\'e L. Beauchamp
    D\'epartement de Chimie
    Universit\'e de Montr\'eal
    C.P. 6128, Succ. Centre-ville
    Montr\'eal, Qu\'ebec
    Canada H3C 3J7
;
_publ_contact_author_email beauchmp@chimie.umontreal.ca
_publ_contact_author_fax '514 343 7586'
_publ_contact_author_phone '514 343 6446'
_publ_section_title
;
 Binding of the Oxo-Rhenium(V) Core to Methionine and to N-Terminal
 Histidine Dipeptides
;
_journal_name_full 'Inorganic Chemistry'
_journal_page_first 7463
_journal_page_last 7473
_journal_paper_doi 10.1021/ic048776e
_journal_volume 43
_journal_year 2004
_chemical_absolute_configuration ad
_chemical_compound_source 'Synthesized by the authors. See text'
_chemical_formula_moiety '2(C9 H14 Br2 N4 O4 Re), 4(C2 H3 N), H2 O, 2(Br)'
_chemical_formula_sum 'C26 H42 Br6 N12 O9 Re2'
_chemical_formula_weight 1518.58
_space_group_IT_number 19
_symmetry_cell_setting orthorhombic
_symmetry_space_group_name_Hall 'P 2ac 2ab'
_symmetry_space_group_name_H-M 'P 21 21 21'
_atom_sites_solution_hydrogens geom
_atom_sites_solution_primary direct
_atom_sites_solution_secondary difmap
_audit_creation_method SHELXL-97
_cell_angle_alpha 90.00
_cell_angle_beta 90.00
_cell_angle_gamma 90.00
_cell_formula_units_Z 4
_cell_length_a 11.0459(3)
_cell_length_b 18.7300(6)
_cell_length_c 22.9226(7)
_cell_measurement_reflns_used 10798
_cell_measurement_temperature 293(2)
_cell_measurement_theta_max 71.95
_cell_measurement_theta_min 2.36
_cell_volume 4742.4(2)
_computing_cell_refinement 'SMART (Bruker, 1999)'
_computing_data_collection 'SAINT (Bruker, 1999)'
_computing_data_reduction 'SAINT (Bruker, 1999)'
_computing_molecular_graphics 'XP (Bruker, 1999)'
_computing_publication_material 'UdMX (local program)'
_computing_structure_refinement 'SHELXL97 (Sheldrick, 1997)'
_computing_structure_solution 'SHELXS97 (Sheldrick, 1997)'
_diffrn_ambient_temperature 293(2)
_diffrn_detector_area_resol_mean 5.5
_diffrn_measured_fraction_theta_full 0.977
_diffrn_measured_fraction_theta_max 0.977
_diffrn_measurement_device_type 'Bruker AXS Smart 2K/Platform'
_diffrn_measurement_method \w
_diffrn_radiation_monochromator graphite
_diffrn_radiation_source 'Sealed Tube'
_diffrn_radiation_type CuK\a
_diffrn_radiation_wavelength 1.54178
_diffrn_reflns_av_R_equivalents 0.046
_diffrn_reflns_av_sigmaI/netI 0.1038
_diffrn_reflns_limit_h_max 12
_diffrn_reflns_limit_h_min -10
_diffrn_reflns_limit_k_max 22
_diffrn_reflns_limit_k_min -22
_diffrn_reflns_limit_l_max 23
_diffrn_reflns_limit_l_min -27
_diffrn_reflns_number 29103
_diffrn_reflns_theta_full 69.95
_diffrn_reflns_theta_max 69.95
_diffrn_reflns_theta_min 3.05
_diffrn_standards_decay_% -14.71
_diffrn_standards_number 120
_exptl_absorpt_coefficient_mu 16.226
_exptl_absorpt_correction_T_max 0.38
_exptl_absorpt_correction_T_min 0.12
_exptl_absorpt_correction_type multi-scan
_exptl_absorpt_process_details 'Sadabs (Sheldrick,1996)'
_exptl_crystal_colour blue
_exptl_crystal_density_diffrn 2.127
_exptl_crystal_density_meas ?
_exptl_crystal_density_method 'not measured'
_exptl_crystal_description needle-like
_exptl_crystal_F_000 2856
_exptl_crystal_size_max 0.52
_exptl_crystal_size_mid 0.09
_exptl_crystal_size_min 0.06
_refine_diff_density_max 1.646
_refine_diff_density_min -0.847
_refine_diff_density_rms 0.119
_refine_ls_abs_structure_details 'Flack H D (1983), Acta Cryst. A39, 876-881'
_refine_ls_abs_structure_Flack 0.033(11)
_refine_ls_extinction_method none
_refine_ls_goodness_of_fit_ref 0.877
_refine_ls_hydrogen_treatment mixed
_refine_ls_matrix_type full
_refine_ls_number_parameters 523
_refine_ls_number_reflns 8679
_refine_ls_number_restraints 33
_refine_ls_restrained_S_all 0.875
_refine_ls_R_factor_all 0.1016
_refine_ls_R_factor_gt 0.0541
_refine_ls_shift/su_max 0.001
_refine_ls_shift/su_mean 0.000
_refine_ls_structure_factor_coef Fsqd
_refine_ls_weighting_details 'calc w=1/[\s^2^(Fo^2^)+(0.0268P)^2^+0.0000P] where P=(Fo^2^+2Fc^2^)/3'
_refine_ls_weighting_scheme calc
_refine_ls_wR_factor_gt 0.0758
_refine_ls_wR_factor_ref 0.0860
_reflns_number_gt 5202
_reflns_number_total 8679
_reflns_threshold_expression >2sigma(I)
_cod_data_source_file ic048776esi20040902_103826.cif
_cod_data_source_block chrs11
_cod_depositor_comments
;
The following automatic conversions were performed:
'_symmetry_cell_setting' value 'Orthorhombic' changed to 'orthorhombic'
according to '/home/saulius/struct/CIF-dictionaries/cif_core.dic'
dictionary named 'cif_core.dic' version 2.4.1 from
2010-06-29.

'_geom_angle_publ_flag' value 'Y' changed to 'y' according to
'/home/saulius/struct/CIF-dictionaries/cif_core.dic' dictionary named
'cif_core.dic' version 2.4.1 from 2010-06-29 (94
times).

'_geom_bond_publ_flag' value 'Y' changed to 'y' according to
'/home/saulius/struct/CIF-dictionaries/cif_core.dic' dictionary named
'cif_core.dic' version 2.4.1 from 2010-06-29 (58
times).

'_geom_torsion_publ_flag' value 'Y' changed to 'y' according to
'/home/saulius/struct/CIF-dictionaries/cif_core.dic' dictionary named
'cif_core.dic' version 2.4.1 from 2010-06-29 (110 times).

Automatic conversion script
Id: cif_fix_enum 1527 2010-12-29 10:47:43Z saulius 

The following automatic conversions were performed:

'_exptl_crystal_density_meas' value 'none' was changed to '?' - the
value is perceived as not measured.

Automatic conversion script
Id: cif_fix_values 3008 2015-01-20 13:52:24Z robertas 

The following automatic conversions were performed:

data name '_atom_site_symetry_multiplicity' was replaced with
'_atom_site_symmetry_multiplicity' as specified in the replacement
file 'data/replacement-values/replacement_tags.lst'.

Automatic conversion script
Id: cif_correct_tags 9268 2022-04-12 08:56:07Z antanas 
;
_cod_original_cell_volume 4742.5(2)
_cod_database_code 4311976

loop_
_symmetry_equiv_pos_as_xyz
'x, y, z'
'-x+1/2, -y, z+1/2'
'-x, y+1/2, -z+1/2'
'x+1/2, -y+1/2, -z'

loop_
_atom_site_label
_atom_site_type_symbol
_atom_site_fract_x
_atom_site_fract_y
_atom_site_fract_z
_atom_site_U_iso_or_equiv
_atom_site_adp_type
_atom_site_occupancy
_atom_site_symmetry_multiplicity
_atom_site_calc_flag
_atom_site_refinement_flags
_atom_site_disorder_assembly
_atom_site_disorder_group
Re1 Re 0.80084(5) 0.22074(3) 0.86841(2) 0.05428(18) Uani 1 1 d . . .
Re2 Re 0.69770(5) 0.75263(3) 0.87279(2) 0.05282(17) Uani 1 1 d . . .
Br11 Br 0.72164(14) 0.13679(7) 0.79330(6) 0.0829(5) Uani 1 1 d . . .
Br12 Br 0.92789(12) 0.27617(9) 0.79231(6) 0.0852(5) Uani 1 1 d . . .
Br21 Br 0.76429(12) 0.83657(7) 0.79461(6) 0.0793(5) Uani 1 1 d . . .
Br22 Br 0.57308(12) 0.68943(9) 0.79996(6) 0.0859(5) Uani 1 1 d . . .
O11 O 0.8914(7) 0.1666(4) 0.9051(3) 0.082(3) Uani 1 1 d . . .
O12 O 0.6572(5) 0.2905(4) 0.8393(3) 0.047(2) Uani 1 1 d . . .
O21 O 0.6023(7) 0.8063(4) 0.9089(3) 0.082(3) Uani 1 1 d . . .
O22 O 0.8482(6) 0.6866(3) 0.8438(3) 0.043(2) Uani 1 1 d . . .
N11 N 0.8279(9) 0.3085(5) 0.9228(5) 0.065(3) Uani 1 1 d . . .
N12 N 0.6426(6) 0.1979(4) 0.9203(4) 0.055(3) Uani 1 1 d . . .
H12A H 0.5954 0.1663 0.9014 0.066 Uiso 1 1 calc R . .
H12B H 0.6654 0.1781 0.9544 0.066 Uiso 1 1 calc R . .
N13 N 0.9240(10) 0.3941(6) 0.9653(5) 0.078(4) Uani 1 1 d . . .
H13 H 0.9802 0.4241 0.9741 0.094 Uiso 1 1 calc R . .
N14 N 0.4879(7) 0.3479(4) 0.8628(4) 0.044(2) Uani 1 1 d . A .
H14A H 0.4258 0.3508 0.8853 0.053 Uiso 1 1 calc R . .
N21 N 0.6835(10) 0.6655(5) 0.9307(5) 0.062(3) Uani 1 1 d . . .
N22 N 0.8542(6) 0.7841(4) 0.9223(4) 0.048(2) Uani 1 1 d . . .
H22A H 0.8958 0.8175 0.9024 0.058 Uiso 1 1 calc R . .
H22B H 0.8305 0.8033 0.9564 0.058 Uiso 1 1 calc R . .
N23 N 0.6025(10) 0.5774(6) 0.9745(5) 0.078(4) Uani 1 1 d . . .
H23 H 0.5511 0.5447 0.9834 0.094 Uiso 1 1 calc R . .
N24 N 1.0222(7) 0.6357(4) 0.8679(4) 0.051(3) Uani 1 1 d . B .
H24A H 1.0825 0.6342 0.8916 0.061 Uiso 1 1 calc R . .
C12 C 0.9307(12) 0.3448(7) 0.9240(6) 0.070(4) Uani 1 1 d . . .
H12 H 0.9970 0.3368 0.8999 0.084 Uiso 1 1 calc R . .
C14 C 0.8090(14) 0.3896(6) 0.9926(5) 0.064(4) Uani 1 1 d . . .
H14 H 0.7785 0.4182 1.0223 0.077 Uiso 1 1 calc R . .
C15 C 0.7532(11) 0.3338(6) 0.9656(5) 0.054(4) Uani 1 1 d . . .
C16 C 0.6268(10) 0.3086(6) 0.9788(5) 0.059(4) Uani 1 1 d . . .
H16A H 0.6283 0.2813 1.0148 0.071 Uiso 1 1 calc R . .
H16B H 0.5754 0.3499 0.9851 0.071 Uiso 1 1 calc R . .
C17 C 0.5728(11) 0.2638(6) 0.9320(5) 0.050(3) Uani 1 1 d . . .
H17 H 0.4900 0.2508 0.9431 0.060 Uiso 1 1 calc R . .
C18 C 0.5700(9) 0.3018(6) 0.8744(6) 0.050(3) Uani 1 1 d . . .
C110 C 0.4961(5) 0.3952(4) 0.8130(4) 0.043(3) Uani 1 1 d D . .
H110 H 0.4919 0.3676 0.7768 0.051 Uiso 1 1 calc R A .
C111 C 0.3934(9) 0.4500(5) 0.8148(5) 0.064(4) Uani 1 1 d . A .
H11A H 0.3169 0.4257 0.8137 0.096 Uiso 1 1 calc R . .
H11B H 0.3999 0.4813 0.7818 0.096 Uiso 1 1 calc R . .
H11C H 0.3990 0.4774 0.8501 0.096 Uiso 1 1 calc R . .
C22 C 0.5883(12) 0.6261(8) 0.9334(6) 0.069(4) Uani 1 1 d . . .
H22 H 0.5201 0.6311 0.9101 0.083 Uiso 1 1 calc R . .
C24 C 0.7119(14) 0.5875(7) 1.0007(5) 0.073(4) Uani 1 1 d . . .
H24 H 0.7447 0.5611 1.0311 0.088 Uiso 1 1 calc R . .
C25 C 0.7631(11) 0.6438(7) 0.9732(6) 0.059(4) Uani 1 1 d . . .
C26 C 0.8848(9) 0.6780(5) 0.9837(4) 0.045(3) Uani 1 1 d . . .
H26A H 0.9430 0.6407 0.9924 0.054 Uiso 1 1 calc R . .
H26B H 0.8789 0.7084 1.0178 0.054 Uiso 1 1 calc R . .
C27 C 0.9330(10) 0.7220(5) 0.9335(5) 0.046(3) Uani 1 1 d . . .
H27 H 1.0149 0.7386 0.9427 0.056 Uiso 1 1 calc R . .
C28 C 0.9354(9) 0.6812(6) 0.8783(5) 0.042(3) Uani 1 1 d . . .
C210 C 1.0222(6) 0.5873(5) 0.8184(4) 0.047(3) Uani 1 1 d D . .
H210 H 1.0294 0.6149 0.7822 0.056 Uiso 1 1 calc R B .
C211 C 1.1304(9) 0.5344(5) 0.8232(5) 0.070(4) Uani 1 1 d . B .
H21A H 1.2049 0.5607 0.8246 0.105 Uiso 1 1 calc R . .
H21B H 1.1308 0.5033 0.7899 0.105 Uiso 1 1 calc R . .
H21C H 1.1222 0.5065 0.8581 0.105 Uiso 1 1 calc R . .
N3 N 1.0904(10) 0.8356(6) 0.8691(6) 0.088(4) Uani 1 1 d . . .
C31 C 1.1812(14) 0.8191(7) 0.8542(6) 0.071(5) Uani 1 1 d . . .
C32 C 1.2953(11) 0.7971(6) 0.8304(5) 0.091(4) Uani 1 1 d . . .
H32A H 1.3222 0.8315 0.8022 0.136 Uiso 1 1 calc R . .
H32B H 1.2864 0.7514 0.8119 0.136 Uiso 1 1 calc R . .
H32C H 1.3539 0.7935 0.8612 0.136 Uiso 1 1 calc R . .
N4 N 0.4125(9) 0.1493(6) 0.8693(5) 0.081(3) Uani 1 1 d . . .
C41 C 0.3244(13) 0.1634(7) 0.8492(6) 0.071(4) Uani 1 1 d . . .
C42 C 0.2090(11) 0.1873(6) 0.8265(5) 0.084(4) Uani 1 1 d . . .
H42A H 0.1518 0.1911 0.8578 0.126 Uiso 1 1 calc R . .
H42B H 0.1799 0.1535 0.7983 0.126 Uiso 1 1 calc R . .
H42C H 0.2188 0.2330 0.8082 0.126 Uiso 1 1 calc R . .
N5 N 1.0380(15) 0.5000(8) 1.0374(7) 0.136(6) Uani 1 1 d . . .
C51 C 1.0338(16) 0.5141(8) 1.0836(8) 0.092(6) Uani 1 1 d . . .
C52 C 1.0266(15) 0.5239(8) 1.1445(6) 0.135(7) Uani 1 1 d . . .
H52A H 1.0763 0.5637 1.1557 0.203 Uiso 1 1 calc R . .
H52B H 1.0543 0.4816 1.1639 0.203 Uiso 1 1 calc R . .
H52C H 0.9441 0.5333 1.1554 0.203 Uiso 1 1 calc R . .
N6 N 1.1528(15) 0.0281(8) 0.9005(8) 0.165(8) Uani 1 1 d . . .
C61 C 1.0630(18) 0.0180(8) 0.8806(7) 0.106(6) Uani 1 1 d . . .
C62 C 0.9508(12) -0.0032(7) 0.8525(6) 0.111(6) Uani 1 1 d . . .
H62A H 0.9625 -0.0479 0.8327 0.167 Uiso 1 1 calc R . .
H62B H 0.9273 0.0326 0.8248 0.167 Uiso 1 1 calc R . .
H62C H 0.8885 -0.0085 0.8814 0.167 Uiso 1 1 calc R . .
Br1 Br 0.76089(11) -0.15157(7) 1.04849(6) 0.0749(5) Uani 1 1 d D . .
Br2 Br 0.75015(11) 0.14503(7) 1.05110(6) 0.0730(5) Uani 1 1 d D . .
O1 O 0.8900(7) -0.0015(5) 1.0026(6) 0.126(4) Uani 1 1 d D . .
H1A H 0.839(6) -0.033(3) 1.003(5) 0.189 Uiso 1 1 d D . .
H1B H 0.850(7) 0.035(2) 1.003(4) 0.189 Uiso 1 1 d D . .
C11' C 0.6143(19) 0.436(2) 0.8156(7) 0.049(3) Uani 0.50 1 d PD A -1
O13' O 0.667(4) 0.456(4) 0.7725(9) 0.051(4) Uani 0.50 1 d PD A -1
O14' O 0.648(4) 0.451(4) 0.8689(8) 0.049(4) Uani 0.50 1 d PD A -1
H14' H 0.7124 0.4723 0.8683 0.073 Uiso 0.50 1 calc PR A -1
C21' C 0.9098(17) 0.5409(16) 0.8156(8) 0.048(4) Uani 0.50 1 d PD B -1
O23' O 0.857(4) 0.521(4) 0.8585(11) 0.053(6) Uani 0.50 1 d PD B -1
O24' O 0.8808(17) 0.523(2) 0.7622(11) 0.047(5) Uani 0.50 1 d PD B -1
H24' H 0.8172 0.5008 0.7625 0.070 Uiso 0.50 1 calc PR B -1
C11" C 0.615(2) 0.436(2) 0.8118(7) 0.049(3) Uani 0.50 1 d PD A -2
O13" O 0.667(4) 0.454(4) 0.8554(9) 0.049(4) Uani 0.50 1 d PD A -2
O14" O 0.651(4) 0.450(4) 0.7588(9) 0.051(4) Uani 0.50 1 d PD A -2
H14" H 0.7155 0.4717 0.7601 0.076 Uiso 0.50 1 calc PR A -2
C21" C 0.9017(17) 0.5484(16) 0.8181(8) 0.048(4) Uani 0.50 1 d PD B -2
O23" O 0.8495(17) 0.532(2) 0.7737(11) 0.047(5) Uani 0.50 1 d PD B -2
O24" O 0.864(4) 0.532(4) 0.8705(10) 0.053(6) Uani 0.50 1 d PD B -2
H24" H 0.8005 0.5100 0.8683 0.080 Uiso 0.50 1 calc PR B -2

loop_
_atom_site_aniso_label
_atom_site_aniso_U_11
_atom_site_aniso_U_22
_atom_site_aniso_U_33
_atom_site_aniso_U_23
_atom_site_aniso_U_13
_atom_site_aniso_U_12
Re1 0.0389(4) 0.0662(4) 0.0578(4) -0.0052(3) -0.0026(4) 0.0166(3)
Re2 0.0381(3) 0.0649(4) 0.0555(4) -0.0034(4) -0.0017(4) 0.0139(3)
Br11 0.0828(12) 0.0856(11) 0.0802(11) -0.0256(9) -0.0109(10) 0.0181(9)
Br12 0.0473(10) 0.1345(15) 0.0738(11) 0.0091(10) 0.0106(9) 0.0100(9)
Br21 0.0911(12) 0.0754(10) 0.0712(11) 0.0157(8) -0.0020(9) 0.0156(8)
Br22 0.0482(10) 0.1357(15) 0.0739(11) -0.0205(10) -0.0117(9) 0.0007(9)
O11 0.076(7) 0.090(7) 0.079(7) -0.013(5) -0.005(5) 0.004(5)
O12 0.013(5) 0.063(5) 0.067(6) 0.008(4) -0.007(4) 0.018(3)
O21 0.068(6) 0.105(7) 0.073(6) 0.004(6) -0.008(5) 0.020(6)
O22 0.027(5) 0.045(5) 0.057(5) -0.004(4) 0.003(4) 0.011(3)
N11 0.020(7) 0.093(9) 0.081(9) 0.029(7) -0.004(6) 0.000(6)
N12 0.035(6) 0.065(7) 0.065(7) 0.004(6) 0.005(5) -0.009(5)
N13 0.081(10) 0.070(9) 0.083(10) 0.007(7) -0.013(8) -0.024(7)
N14 0.023(5) 0.049(6) 0.061(7) 0.017(6) 0.006(5) 0.004(4)
N21 0.031(7) 0.077(8) 0.079(9) -0.013(6) 0.008(6) -0.015(6)
N22 0.035(6) 0.042(6) 0.067(7) -0.014(5) -0.006(5) 0.003(5)
N23 0.057(9) 0.074(9) 0.103(11) -0.003(7) 0.004(7) -0.031(7)
N24 0.041(6) 0.053(6) 0.058(7) -0.011(6) -0.018(6) 0.006(4)
C12 0.052(11) 0.094(13) 0.063(11) 0.014(9) 0.000(8) 0.007(9)
C14 0.089(11) 0.060(9) 0.043(8) -0.005(7) -0.001(9) 0.014(9)
C15 0.053(10) 0.050(8) 0.057(9) -0.013(7) 0.017(7) 0.006(7)
C16 0.053(10) 0.072(10) 0.051(9) -0.001(7) 0.014(7) 0.027(7)
C17 0.055(9) 0.044(9) 0.052(9) 0.015(7) -0.001(7) 0.020(6)
C18 0.027(8) 0.058(8) 0.066(9) 0.004(8) 0.000(8) 0.008(6)
C110 0.026(7) 0.045(8) 0.058(9) -0.012(6) -0.001(6) 0.008(5)
C111 0.058(9) 0.062(8) 0.071(10) 0.010(7) 0.011(7) 0.007(7)
C22 0.053(11) 0.090(12) 0.065(11) 0.003(9) -0.011(8) 0.016(9)
C24 0.092(13) 0.064(10) 0.062(10) 0.007(7) 0.010(10) -0.003(9)
C25 0.044(10) 0.070(10) 0.061(10) 0.001(8) -0.013(7) -0.015(7)
C26 0.043(8) 0.057(8) 0.035(7) 0.000(6) -0.014(6) 0.023(6)
C27 0.055(9) 0.035(7) 0.049(8) -0.009(7) -0.013(7) 0.013(6)
C28 0.023(7) 0.051(8) 0.052(8) -0.003(7) -0.018(7) -0.005(5)
C210 0.020(7) 0.056(8) 0.065(9) 0.002(7) 0.003(6) 0.000(5)
C211 0.042(9) 0.072(9) 0.097(11) -0.015(8) -0.013(7) 0.019(6)
N3 0.075(9) 0.076(8) 0.114(10) 0.010(8) 0.007(10) 0.012(7)
C31 0.061(12) 0.063(9) 0.090(13) 0.012(8) -0.016(10) -0.017(9)
C32 0.064(10) 0.115(11) 0.094(11) 0.039(9) -0.006(10) -0.012(10)
N4 0.068(9) 0.098(8) 0.076(9) 0.013(8) -0.013(8) -0.011(7)
C41 0.059(12) 0.088(10) 0.067(11) 0.005(8) -0.027(8) -0.017(9)
C42 0.081(11) 0.097(10) 0.074(10) 0.003(8) 0.006(9) 0.001(10)
N5 0.158(14) 0.115(12) 0.134(15) -0.069(12) 0.015(12) -0.053(10)
C51 0.122(14) 0.061(11) 0.094(15) -0.044(12) 0.017(14) -0.029(9)
C52 0.175(19) 0.101(14) 0.129(17) -0.021(12) 0.001(15) -0.020(12)
N6 0.178(17) 0.127(12) 0.190(19) 0.088(11) -0.115(13) -0.060(12)
C61 0.15(2) 0.084(12) 0.080(13) 0.036(10) -0.049(13) -0.007(12)
C62 0.109(13) 0.091(11) 0.134(16) 0.013(11) -0.073(12) -0.006(10)
Br1 0.0536(11) 0.0913(11) 0.0798(11) -0.0110(9) 0.0195(8) 0.0036(8)
Br2 0.0478(10) 0.0924(11) 0.0787(11) 0.0100(8) -0.0176(8) 0.0082(7)
O1 0.080(7) 0.086(7) 0.211(12) 0.034(8) 0.006(7) 0.030(7)
C11' 0.055(10) 0.041(8) 0.051(10) 0.006(7) 0.001(7) 0.011(6)
O13' 0.041(10) 0.082(10) 0.029(10) -0.017(15) -0.014(10) -0.030(6)
O14' 0.041(11) 0.077(7) 0.029(10) 0.007(15) 0.019(10) -0.020(8)
C21' 0.042(9) 0.062(10) 0.041(9) -0.005(7) -0.004(7) 0.017(7)
O23' 0.050(6) 0.065(16) 0.045(10) -0.016(13) -0.001(9) -0.028(5)
O24' 0.022(10) 0.073(11) 0.044(10) -0.011(7) 0.014(7) 0.004(10)
C11" 0.055(10) 0.041(8) 0.051(10) 0.006(7) 0.001(7) 0.011(6)
O13" 0.041(11) 0.077(7) 0.029(10) 0.007(15) 0.019(10) -0.020(8)
O14" 0.041(10) 0.082(10) 0.029(10) -0.017(15) -0.014(10) -0.030(6)
C21" 0.042(9) 0.062(10) 0.041(9) -0.005(7) -0.004(7) 0.017(7)
O23" 0.022(10) 0.073(11) 0.044(10) -0.011(7) 0.014(7) 0.004(10)
O24" 0.050(6) 0.065(16) 0.045(10) -0.016(13) -0.001(9) -0.028(5)

loop_
_atom_type_symbol
_atom_type_description
_atom_type_scat_dispersion_real
_atom_type_scat_dispersion_imag
_atom_type_scat_source
C C 0.0181 0.0091 'International Tables Vol C Tables 4.2.6.8 and 6.1.1.4'
H H 0.0000 0.0000 'International Tables Vol C Tables 4.2.6.8 and 6.1.1.4'
N N 0.0311 0.0180 'International Tables Vol C Tables 4.2.6.8 and 6.1.1.4'
O O 0.0492 0.0322 'International Tables Vol C Tables 4.2.6.8 and 6.1.1.4'
Br Br -0.6763 1.2805 'International Tables Vol C Tables 4.2.6.8 and 6.1.1.4'
Re Re -5.2083 5.8923 'International Tables Vol C Tables 4.2.6.8 and 6.1.1.4'

loop_
_geom_angle_atom_site_label_1
_geom_angle_atom_site_label_2
_geom_angle_atom_site_label_3
_geom_angle_site_symmetry_1
_geom_angle_site_symmetry_2
_geom_angle_site_symmetry_3
_geom_angle
_geom_angle_publ_flag
O11 RE1 N11 . . . 95.3(4) y
O11 RE1 N12 . . . 95.1(3) y
N11 RE1 N12 . . . 86.7(4) y
O11 RE1 O12 . . . 166.4(3) y
N11 RE1 O12 . . . 79.2(3) y
N12 RE1 O12 . . . 72.3(3) y
O11 RE1 BR12 . . . 105.8(3) y
N11 RE1 BR12 . . . 90.5(3) y
N12 RE1 BR12 . . . 159.1(2) y
O12 RE1 BR12 . . . 86.84(19) y
O11 RE1 BR11 . . . 100.2(3) y
N11 RE1 BR11 . . . 164.1(3) y
N12 RE1 BR11 . . . 88.4(2) y
O12 RE1 BR11 . . . 84.86(19) y
BR12 RE1 BR11 . . . 88.66(5) y
O21 RE2 N21 . . . 96.1(4) y
O21 RE2 N22 . . . 94.6(3) y
N21 RE2 N22 . . . 86.5(4) y
O21 RE2 O22 . . . 166.5(3) y
N21 RE2 O22 . . . 79.0(3) y
N22 RE2 O22 . . . 72.7(3) y
O21 RE2 BR22 . . . 105.8(3) y
N21 RE2 BR22 . . . 90.8(3) y
N22 RE2 BR22 . . . 159.6(2) y
O22 RE2 BR22 . . . 86.96(18) y
O21 RE2 BR21 . . . 99.4(3) y
N21 RE2 BR21 . . . 164.0(3) y
N22 RE2 BR21 . . . 88.2(2) y
O22 RE2 BR21 . . . 85.07(18) y
BR22 RE2 BR21 . . . 88.91(5) y
C18 O12 RE1 . . . 117.5(7) y
C28 O22 RE2 . . . 116.2(7) y
C12 N11 C15 . . . 109.0(10) y
C12 N11 RE1 . . . 122.7(9) y
C15 N11 RE1 . . . 128.0(9) y
C17 N12 RE1 . . . 110.9(6) y
C17 N12 H12A . . . 109.5 ?
RE1 N12 H12A . . . 109.5 ?
C17 N12 H12B . . . 109.5 ?
RE1 N12 H12B . . . 109.5 ?
H12A N12 H12B . . . 108.1 ?
C12 N13 C14 . . . 108.9(11) y
C12 N13 H13 . . . 125.6 ?
C14 N13 H13 . . . 125.6 ?
C18 N14 C110 . . . 122.2(9) y
C18 N14 H14A . . . 118.9 ?
C110 N14 H14A . . . 118.9 ?
C22 N21 C25 . . . 108.6(11) y
C22 N21 RE2 . . . 122.3(9) y
C25 N21 RE2 . . . 128.9(9) y
C27 N22 RE2 . . . 110.5(6) y
C27 N22 H22A . . . 109.6 ?
RE2 N22 H22A . . . 109.6 ?
C27 N22 H22B . . . 109.6 ?
RE2 N22 H22B . . . 109.6 ?
H22A N22 H22B . . . 108.1 ?
C22 N23 C24 . . . 108.9(11) y
C22 N23 H23 . . . 125.6 ?
C24 N23 H23 . . . 125.6 ?
C28 N24 C210 . . . 123.4(9) y
C28 N24 H24A . . . 118.3 ?
C210 N24 H24A . . . 118.3 ?
N11 C12 N13 . . . 109.0(12) y
N11 C12 H12 . . . 125.5 ?
N13 C12 H12 . . . 125.5 ?
C15 C14 N13 . . . 104.5(10) y
C15 C14 H14 . . . 127.7 ?
N13 C14 H14 . . . 127.7 ?
C14 C15 N11 . . . 108.6(11) y
C14 C15 C16 . . . 124.7(11) y
N11 C15 C16 . . . 126.6(10) y
C17 C16 C15 . . . 113.8(10) y
C17 C16 H16A . . . 108.8 ?
C15 C16 H16A . . . 108.8 ?
C17 C16 H16B . . . 108.8 ?
C15 C16 H16B . . . 108.8 ?
H16A C16 H16B . . . 107.7 ?
N12 C17 C16 . . . 113.1(9) y
N12 C17 C18 . . . 104.4(9) y
C16 C17 C18 . . . 112.0(9) y
N12 C17 H17 . . . 109.1 ?
C16 C17 H17 . . . 109.1 ?
C18 C17 H17 . . . 109.1 ?
O12 C18 N14 . . . 121.1(11) y
O12 C18 C17 . . . 117.4(9) y
N14 C18 C17 . . . 121.2(11) y
N14 C110 C11" . . . 111.90(11) y
N14 C110 C11' . . . 109.5(12) y
N14 C110 C111 . . . 110.1(7) y
C11" C110 C111 . . . 108.10(17) y
C11' C110 C111 . . . 107.20(17) y
N14 C110 H110 . . . 110 ?
C11" C110 H110 . . . 106.7 ?
C11' C110 H110 . . . 110 ?
C111 C110 H110 . . . 110 ?
C110 C111 H11A . . . 109.5 ?
C110 C111 H11B . . . 109.5 ?
H11A C111 H11B . . . 109.5 ?
C110 C111 H11C . . . 109.5 ?
H11A C111 H11C . . . 109.5 ?
H11B C111 H11C . . . 109.5 ?
N21 C22 N23 . . . 109.5(12) y
N21 C22 H22 . . . 125.2 ?
N23 C22 H22 . . . 125.2 ?
C25 C24 N23 . . . 105.9(11) y
C25 C24 H24 . . . 127 ?
N23 C24 H24 . . . 127 ?
C24 C25 N21 . . . 107.1(11) y
C24 C25 C26 . . . 129.0(12) y
N21 C25 C26 . . . 123.9(11) y
C25 C26 C27 . . . 115.1(9) y
C25 C26 H26A . . . 108.5 ?
C27 C26 H26A . . . 108.5 ?
C25 C26 H26B . . . 108.5 ?
C27 C26 H26B . . . 108.5 ?
H26A C26 H26B . . . 107.5 ?
N22 C27 C28 . . . 105.7(9) y
N22 C27 C26 . . . 110.8(9) y
C28 C27 C26 . . . 112.0(9) y
N22 C27 H27 . . . 109.4 ?
C28 C27 H27 . . . 109.4 ?
C26 C27 H27 . . . 109.4 ?
O22 C28 N24 . . . 120.2(10) y
O22 C28 C27 . . . 119.1(9) y
N24 C28 C27 . . . 120.5(10) y
N24 C210 C21" . . . 107.6(9) y
N24 C210 C21' . . . 113.00(11) y
N24 C210 C211 . . . 110.0(7) y
C21" C210 C211 . . . 111.60(15) y
C21' C210 C211 . . . 105.40(14) y
N24 C210 H210 . . . 109.5 ?
C21" C210 H210 . . . 108.7 ?
C21' C210 H210 . . . 109.5 ?
C211 C210 H210 . . . 109.5 ?
C210 C211 H21A . . . 109.5 ?
C210 C211 H21B . . . 109.5 ?
H21A C211 H21B . . . 109.5 ?
C210 C211 H21C . . . 109.5 ?
H21A C211 H21C . . . 109.5 ?
H21B C211 H21C . . . 109.5 ?
N3 C31 C32 . . . 175.6(16) y
C31 C32 H32A . . . 109.5 ?
C31 C32 H32B . . . 109.5 ?
H32A C32 H32B . . . 109.5 ?
C31 C32 H32C . . . 109.5 ?
H32A C32 H32C . . . 109.5 ?
H32B C32 H32C . . . 109.5 ?
N4 C41 C42 . . . 174.8(14) y
C41 C42 H42A . . . 109.5 ?
C41 C42 H42B . . . 109.5 ?
H42A C42 H42B . . . 109.5 ?
C41 C42 H42C . . . 109.5 ?
H42A C42 H42C . . . 109.5 ?
H42B C42 H42C . . . 109.5 ?
N5 C51 C52 . . . 173(2) y
C51 C52 H52A . . . 109.5 ?
C51 C52 H52B . . . 109.5 ?
H52A C52 H52B . . . 109.5 ?
C51 C52 H52C . . . 109.5 ?
H52A C52 H52C . . . 109.5 ?
H52B C52 H52C . . . 109.5 ?
N6 C61 C62 . . . 173(2) y
C61 C62 H62A . . . 109.5 ?
C61 C62 H62B . . . 109.5 ?
H62A C62 H62B . . . 109.5 ?
C61 C62 H62C . . . 109.5 ?
H62A C62 H62C . . . 109.5 ?
H62B C62 H62C . . . 109.5 ?
H1A O1 H1B . . . 103(7) ?
O13' C11' O14' . . . 124.42(18) y
O13' C11' C110 . . . 122.85(17) y
O14' C11' C110 . . . 112.65(15) y
C11' O14' H14' . . . 109.5 ?
O23' C21' O24' . . . 124.41(18) y
O23' C21' C210 . . . 122.91(17) y
O24' C21' C210 . . . 112.63(15) y
C21' O24' H24' . . . 109.5 ?
O13" C11" O14" . . . 124.43(18) y
O13" C11" C110 . . . 122.88(17) y
O14" C11" C110 . . . 112.62(15) y
C11" O14" H14" . . . 109.5 ?
O23" C21" O24" . . . 124.41(18) y
O23" C21" C210 . . . 122.88(17) y
O24" C21" C210 . . . 112.67(15) y
C21" O24" H24" . . . 109.5 ?

loop_
_geom_bond_atom_site_label_1
_geom_bond_atom_site_label_2
_geom_bond_site_symmetry_1
_geom_bond_site_symmetry_2
_geom_bond_distance
_geom_bond_publ_flag
Re1 O11 . . 1.654(8) y
Re1 N11 . . 2.084(11) y
Re1 N12 . . 2.157(7) y
Re1 O12 . . 2.160(6) y
Re1 Br12 . . 2.4679(14) y
Re1 Br11 . . 2.4904(15) y
Re2 O21 . . 1.676(8) y
Re2 N21 . . 2.11(1) y
Re2 N22 . . 2.150(7) y
Re2 O22 . . 2.176(6) y
Re2 Br22 . . 2.4663(15) y
Re2 Br21 . . 2.4948(15) y
O12 C18 . . 1.274(11) y
O22 C28 . . 1.25(1) y
N11 C12 . . 1.323(14) y
N11 C15 . . 1.367(13) y
N12 C17 . . 1.479(11) y
N12 H12a . . 0.9 ?
N12 H12b . . 0.9 ?
N13 C12 . . 1.324(13) y
N13 C14 . . 1.419(14) y
N13 H13 . . 0.86 ?
N14 C18 . . 1.280(11) y
N14 C110 . . 1.447(10) y
N14 H14a . . 0.86 ?
N21 C22 . . 1.287(14) y
N21 C25 . . 1.373(13) y
N22 C27 . . 1.475(11) y
N22 H22a . . 0.9 ?
N22 H22b . . 0.9 ?
N23 C22 . . 1.320(13) y
N23 C24 . . 1.362(14) y
N23 H23 . . 0.86 ?
N24 C28 . . 1.305(11) y
N24 C210 . . 1.452(11) y
N24 H24a . . 0.86 ?
C12 H12 . . 0.93 ?
C14 C15 . . 1.361(14) y
C14 H14 . . 0.93 ?
C15 C16 . . 1.505(13) y
C16 C17 . . 1.488(13) y
C16 H16a . . 0.97 ?
C16 H16b . . 0.97 ?
C17 C18 . . 1.499(14) y
C17 H17 . . 0.98 ?
C110 C11" . . 1.517(1) y
C110 C11' . . 1.517(1) y
C110 C111 . . 1.530(12) y
C110 H110 . . 0.98 ?
C111 H11a . . 0.96 ?
C111 H11b . . 0.96 ?
C111 H11c . . 0.96 ?
C22 H22 . . 0.93 ?
C24 C25 . . 1.352(14) y
C24 H24 . . 0.93 ?
C25 C26 . . 1.508(13) y
C26 C27 . . 1.513(13) y
C26 H26a . . 0.97 ?
C26 H26b . . 0.97 ?
C27 C28 . . 1.478(13) y
C27 H27 . . 0.98 ?
C210 C21" . . 1.5169(10) y
C210 C21' . . 1.517(1) y
C210 C211 . . 1.557(12) y
C210 H210 . . 0.98 ?
C211 H21a . . 0.96 ?
C211 H21b . . 0.96 ?
C211 H21c . . 0.96 ?
N3 C31 . . 1.104(14) y
C31 C32 . . 1.434(16) y
C32 H32a . . 0.96 ?
C32 H32b . . 0.96 ?
C32 H32c . . 0.96 ?
N4 C41 . . 1.110(13) y
C41 C42 . . 1.447(15) y
C42 H42a . . 0.96 ?
C42 H42b . . 0.96 ?
C42 H42c . . 0.96 ?
N5 C51 . . 1.093(17) y
C51 C52 . . 1.411(17) y
C52 H52a . . 0.96 ?
C52 H52b . . 0.96 ?
C52 H52c . . 0.96 ?
N6 C61 . . 1.107(17) y
C61 C62 . . 1.453(17) y
C62 H62a . . 0.96 ?
C62 H62b . . 0.96 ?
C62 H62c . . 0.96 ?
O1 H1a . . 0.82(6) ?
O1 H1b . . 0.81(5) ?
C11' O13' . . 1.207(1) y
C11' O14' . . 1.3059(10) y
O14' H14' . . 0.82 ?
C21' O23' . . 1.2069(10) y
C21' O24' . . 1.3059(10) y
O24' H24' . . 0.82 ?
C11" O13" . . 1.2069(10) y
C11" O14" . . 1.306(1) y
O14" H14" . . 0.82 ?
C21" O23" . . 1.2069(10) y
C21" O24" . . 1.3059(10) y
O24" H24" . . 0.82 ?

loop_
_geom_hbond_atom_site_label_D
_geom_hbond_atom_site_label_H
_geom_hbond_atom_site_label_A
_geom_hbond_distance_DH
_geom_hbond_distance_HA
_geom_hbond_distance_DA
_geom_hbond_angle_DHA
_geom_hbond_site_symmetry_A
N12 H12A N4 0.9 2.17 2.942(13) 142.9 .
N12 H12B BR2 0.9 2.48 3.373(9) 169.1 .
N13 H13 N5 0.86 2.13 2.872(16) 144.2 .
N14 H14A BR2 0.86 2.43 3.288(8) 178.2 4_457
N22 H22A N3 0.9 2.31 3.037(14) 138.2 .
N22 H22B BR1 0.9 2.4 3.299(8) 176.8 1_565
N23 H23 O1 0.86 1.98 2.794(12) 157.3 4_457
N24 H24A BR1 0.86 2.42 3.274(8) 169.6 4_557
O1 H1A BR1 0.82(6) 2.59(4) 3.322(9) 149(8) .
O1 H1B BR2 0.81(5) 2.58(4) 3.339(10) 154(9) .
O14' H14' O23' 0.82 1.85 2.663(19) 173.9 .
O24' H24' O13' 0.82 1.87 2.683(19) 172.2 .
O14" H14" O23" 0.82 1.89 2.70(2) 169.1 .
O24" H24" O13" 0.82 1.83 2.64(2) 172.7 .

loop_
_geom_torsion_atom_site_label_1
_geom_torsion_atom_site_label_2
_geom_torsion_atom_site_label_3
_geom_torsion_atom_site_label_4
_geom_torsion_site_symmetry_1
_geom_torsion_site_symmetry_2
_geom_torsion_site_symmetry_3
_geom_torsion_site_symmetry_4
_geom_torsion
_geom_torsion_publ_flag
O11 RE1 O12 C18 . . . . -1.4(17) y
N11 RE1 O12 C18 . . . . -68.8(8) y
N12 RE1 O12 C18 . . . . 21.1(8) y
BR12 RE1 O12 C18 . . . . -160.0(8) y
BR11 RE1 O12 C18 . . . . 111.1(8) y
O21 RE2 O22 C28 . . . . 1.0(16) y
N21 RE2 O22 C28 . . . . -68.8(8) y
N22 RE2 O22 C28 . . . . 21.0(7) y
BR22 RE2 O22 C28 . . . . -160.1(7) y
BR21 RE2 O22 C28 . . . . 110.7(7) y
O11 RE1 N11 C12 . . . . 71.6(10) y
N12 RE1 N11 C12 . . . . 166.4(10) y
O12 RE1 N11 C12 . . . . -121.1(10) y
BR12 RE1 N11 C12 . . . . -34.4(10) y
BR11 RE1 N11 C12 . . . . -121.4(11) y
O11 RE1 N11 C15 . . . . -101.5(10) y
N12 RE1 N11 C15 . . . . -6.7(10) y
O12 RE1 N11 C15 . . . . 65.9(10) y
BR12 RE1 N11 C15 . . . . 152.5(9) y
BR11 RE1 N11 C15 . . . . 65.5(17) y
O11 RE1 N12 C17 . . . . 139.1(7) y
N11 RE1 N12 C17 . . . . 44.1(7) y
O12 RE1 N12 C17 . . . . -35.7(7) y
BR12 RE1 N12 C17 . . . . -38.9(11) y
BR11 RE1 N12 C17 . . . . -120.8(7) y
O21 RE2 N21 C22 . . . . 72.6(11) y
N22 RE2 N21 C22 . . . . 166.9(11) y
O22 RE2 N21 C22 . . . . -120.0(11) y
BR22 RE2 N21 C22 . . . . -33.3(11) y
BR21 RE2 N21 C22 . . . . -121.9(11) y
O21 RE2 N21 C25 . . . . -102.2(11) y
N22 RE2 N21 C25 . . . . -7.9(11) y
O22 RE2 N21 C25 . . . . 65.2(11) y
BR22 RE2 N21 C25 . . . . 151.9(11) y
BR21 RE2 N21 C25 . . . . 63.3(17) y
O21 RE2 N22 C27 . . . . 141.4(7) y
N21 RE2 N22 C27 . . . . 45.6(7) y
O22 RE2 N22 C27 . . . . -33.9(7) y
BR22 RE2 N22 C27 . . . . -37.3(11) y
BR21 RE2 N22 C27 . . . . -119.3(7) y
C15 N11 C12 N13 . . . . -1.5(15) y
RE1 N11 C12 N13 . . . . -175.8(7) y
C14 N13 C12 N11 . . . . -0.2(15) y
C12 N13 C14 C15 . . . . 1.8(14) y
N13 C14 C15 N11 . . . . -2.7(13) y
N13 C14 C15 C16 . . . . -178.8(11) y
C12 N11 C15 C14 . . . . 2.7(14) y
RE1 N11 C15 C14 . . . . 176.5(7) y
C12 N11 C15 C16 . . . . 178.8(11) y
RE1 N11 C15 C16 . . . . -7.4(17) y
C14 C15 C16 C17 . . . . 161.3(11) y
N11 C15 C16 C17 . . . . -14.2(16) y
RE1 N12 C17 C16 . . . . -78.0(10) y
RE1 N12 C17 C18 . . . . 44.0(9) y
C15 C16 C17 N12 . . . . 60.3(12) y
C15 C16 C17 C18 . . . . -57.3(13) y
RE1 O12 C18 N14 . . . . 173.0(8) y
RE1 O12 C18 C17 . . . . -2.0(13) y
C110 N14 C18 O12 . . . . -7.1(16) y
C110 N14 C18 C17 . . . . 167.6(9) y
N12 C17 C18 O12 . . . . -27.6(13) y
C16 C17 C18 O12 . . . . 95.1(12) y
N12 C17 C18 N14 . . . . 157.5(10) y
C16 C17 C18 N14 . . . . -79.8(13) y
C18 N14 C110 C11" . . . . -52.80(19) y
C18 N14 C110 C11' . . . . -55.30(18) y
C18 N14 C110 C111 . . . . -173.1(9) y
C25 N21 C22 N23 . . . . -2.2(16) y
RE2 N21 C22 N23 . . . . -177.9(8) y
C24 N23 C22 N21 . . . . 1.8(16) y
C22 N23 C24 C25 . . . . -0.6(15) y
N23 C24 C25 N21 . . . . -0.7(14) y
N23 C24 C25 C26 . . . . -179.3(12) y
C22 N21 C25 C24 . . . . 1.8(15) y
RE2 N21 C25 C24 . . . . 177.1(8) y
C22 N21 C25 C26 . . . . -179.5(12) y
RE2 N21 C25 C26 . . . . -4.2(18) y
C24 C25 C26 C27 . . . . 159.7(13) y
N21 C25 C26 C27 . . . . -18.7(16) y
RE2 N22 C27 C28 . . . . 41.7(9) y
RE2 N22 C27 C26 . . . . -79.8(9) y
C25 C26 C27 N22 . . . . 64.2(11) y
C25 C26 C27 C28 . . . . -53.5(12) y
RE2 O22 C28 N24 . . . . 171.2(8) y
RE2 O22 C28 C27 . . . . -3.1(12) y
C210 N24 C28 O22 . . . . -2.5(15) y
C210 N24 C28 C27 . . . . 171.9(9) y
N22 C27 C28 O22 . . . . -25.6(13) y
C26 C27 C28 O22 . . . . 95.1(12) y
N22 C27 C28 N24 . . . . 160.1(9) y
C26 C27 C28 N24 . . . . -79.3(12) y
C28 N24 C210 C21" . . . . -51.40(18) y
C28 N24 C210 C21' . . . . -55.70(18) y
C28 N24 C210 C211 . . . . -173.2(9) y
N14 C110 C11' O13' . . . . 149(4) y
C111 C110 C11' O13' . . . . -91(4) y
N14 C110 C11' O14' . . . . -34(4) y
C111 C110 C11' O14' . . . . 86(4) y
N24 C210 C21' O23' . . . . -32(3) y
C211 C210 C21' O23' . . . . 88(3) y
N24 C210 C21' O24' . . . . 150(2) y
C211 C210 C21' O24' . . . . -90(2) y
N14 C110 C11" O13" . . . . -34(4) y
C111 C110 C11" O13" . . . . 88(4) y
N14 C110 C11" O14" . . . . 149(4) y
C111 C110 C11" O14" . . . . -89(4) y
N24 C210 C21" O23" . . . . 144(3) y
C211 C210 C21" O23" . . . . -95(3) y
N24 C210 C21" O24" . . . . -38(3) y
C211 C210 C21" O24" . . . . 83(3) y
